data_4133975
loop_
_publ_author_name
'Bear, Joseph C.'
'Cockcroft, Jeremy K.'
'Williams, Jeffrey H.'

_publ_section_title
;
 Influence of Solvent in Crystal Engineering: A Significant Change to the
 Order-Disorder Transition in Ferrocene.
;
_journal_issue 4
_journal_name_full 'Journal of the American Chemical Society'
_journal_page_first 1731
_journal_page_last 1734
_journal_paper_doi 10.1021/jacs.9b11895
_journal_volume 142
_journal_year 2020
_chemical_formula_moiety 'C10 H10 Fe, 2(C3 F3)'
_chemical_formula_sum 'C16 H10 F6 Fe'
_chemical_formula_weight 372.09
_chemical_name_systematic Ferrocene:hexafluorobenzene
_space_group_crystal_system triclinic
_space_group_IT_number 2
_space_group_name_Hall '-P 1'
_space_group_name_H-M_alt 'P -1'
_atom_sites_solution_hydrogens difmap
_atom_sites_solution_primary dual
_audit_creation_date 2019-04-25
_audit_creation_method
;
Olex2 1.2
(compiled 2018.05.29 svn.r3508 for OlexSys, GUI svn.r5506)
;
_cell_angle_alpha 76.977(5)
_cell_angle_beta 77.346(6)
_cell_angle_gamma 83.954(5)
_cell_formula_units_Z 2
_cell_length_a 7.1990(4)
_cell_length_b 9.2156(5)
_cell_length_c 11.7675(8)
_cell_measurement_reflns_used 3577
_cell_measurement_temperature 295
_cell_measurement_theta_max 26.4030
_cell_measurement_theta_min 3.5530
_cell_volume 740.85(8)
_computing_cell_refinement 'CrysAlisPro 1.171.39.46 (Rigaku OD, 2018)'
_computing_data_collection 'CrysAlisPro 1.171.39.46 (Rigaku OD, 2018)'
_computing_data_reduction 'CrysAlisPro 1.171.39.46 (Rigaku OD, 2018)'
_computing_molecular_graphics 'Olex2 (Dolomanov et al., 2009)'
_computing_publication_material 'Olex2 (Dolomanov et al., 2009)'
_computing_structure_refinement 'ShelXL (Sheldrick, 2015)'
_computing_structure_solution 'ShelXT (Sheldrick, 2015)'
_diffrn_ambient_environment C6F6
_diffrn_ambient_temperature 295
_diffrn_detector 'CCD plate'
_diffrn_detector_area_resol_mean 5.2031
_diffrn_detector_type Atlas
_diffrn_measured_fraction_theta_full 0.998
_diffrn_measured_fraction_theta_max 0.998
_diffrn_measurement_details
;
List of Runs (angles in degrees, time in seconds):

  # Type    Start    End  Width  t~exp~   \w     \q     \k     \f   Frames
--------------------------------------------------------------------------
  1  \w    -14.00  43.00   1.00    1.25    --   11.17 -77.00   0.00   57
  2  \w    -16.00  81.00   1.00    1.25    --   11.17  57.00 -30.00   97
  3  \w    -17.00  87.00   1.00    1.25    --   11.17  77.00  90.00  104
  4  \w    -57.00  39.00   1.00    1.25    --   11.17 -57.00-180.00   96
  5  \w      5.00  85.00   1.00    1.25    --   11.17  38.00-120.00   80
  6  \w      7.00  72.00   1.00    1.25    --   11.17-133.00 -21.95   65
  7  \w    -19.00  52.00   1.00    1.25    --   11.17 -99.00 120.00   71
  8  \w    -63.00 -27.00   1.00    1.25    --   11.17 -77.00   0.00   36
;
_diffrn_measurement_device 'four-circle diffractometer'
_diffrn_measurement_device_type 'SuperNova, Dual, Cu at home/near, Atlas'
_diffrn_measurement_method '\w scans'
_diffrn_orient_matrix_type 'CrysAlisPro convention (1999,Acta A55,543-557)'
_diffrn_orient_matrix_UB_11 0.0214814000
_diffrn_orient_matrix_UB_12 -0.0756251000
_diffrn_orient_matrix_UB_13 0.0255150000
_diffrn_orient_matrix_UB_21 -0.0291288000
_diffrn_orient_matrix_UB_22 0.0158492000
_diffrn_orient_matrix_UB_23 0.0577585000
_diffrn_orient_matrix_UB_31 -0.0944589000
_diffrn_orient_matrix_UB_32 -0.0170961000
_diffrn_orient_matrix_UB_33 0.0016288000
_diffrn_radiation_monochromator mirror
_diffrn_radiation_probe x-ray
_diffrn_radiation_type MoK\a
_diffrn_radiation_wavelength 0.71073
_diffrn_reflns_av_R_equivalents 0.0420
_diffrn_reflns_av_unetI/netI 0.0359
_diffrn_reflns_Laue_measured_fraction_full 0.998
_diffrn_reflns_Laue_measured_fraction_max 0.998
_diffrn_reflns_limit_h_max 8
_diffrn_reflns_limit_h_min -8
_diffrn_reflns_limit_k_max 10
_diffrn_reflns_limit_k_min -10
_diffrn_reflns_limit_l_max 13
_diffrn_reflns_limit_l_min -13
_diffrn_reflns_number 10414
_diffrn_reflns_point_group_measured_fraction_full 0.998
_diffrn_reflns_point_group_measured_fraction_max 0.998
_diffrn_reflns_theta_full 24.712
_diffrn_reflns_theta_max 24.712
_diffrn_reflns_theta_min 3.190
_diffrn_source 'micro-focus sealed X-ray tube'
_diffrn_source_type 'SuperNova (Mo) X-ray Source'
_exptl_absorpt_coefficient_mu 1.077
_exptl_absorpt_correction_T_max 1.000
_exptl_absorpt_correction_T_min 0.254
_exptl_absorpt_correction_type gaussian
_exptl_absorpt_process_details
;
CrysAlisPro 1.171.39.46 (Rigaku Oxford Diffraction, 2018)
Numerical absorption correction based on gaussian integration over
			a multifaceted crystal model
Empirical absorption correction using spherical harmonics,
 implemented in SCALE3 ABSPACK scaling algorithm.
;
_exptl_crystal_colour 'clear dark orange'
_exptl_crystal_colour_lustre clear
_exptl_crystal_colour_modifier dark
_exptl_crystal_colour_primary orange
_exptl_crystal_density_diffrn 1.668
_exptl_crystal_description block
_exptl_crystal_F_000 372
_exptl_crystal_preparation 'Ferrocene dissolved in hot C6F6'
_exptl_crystal_recrystallization_method 'Crystals grown using C6F6 as solvent in an NMR tube stood in hot water'
_exptl_crystal_size_max 0.722
_exptl_crystal_size_mid 0.389
_exptl_crystal_size_min 0.2
_refine_diff_density_max 0.299
_refine_diff_density_min -0.200
_refine_diff_density_rms 0.059
_refine_ls_extinction_coef 0.046(3)
_refine_ls_extinction_expression Fc^*^=kFc[1+0.001xFc^2^\l^3^/sin(2\q)]^-1/4^
_refine_ls_extinction_method 'SHELXL-2014/7 (Sheldrick 2014'
_refine_ls_goodness_of_fit_ref 1.046
_refine_ls_hydrogen_treatment refall
_refine_ls_matrix_type full
_refine_ls_number_parameters 249
_refine_ls_number_reflns 2534
_refine_ls_number_restraints 0
_refine_ls_restrained_S_all 1.046
_refine_ls_R_factor_all 0.0557
_refine_ls_R_factor_gt 0.0404
_refine_ls_shift/su_max 0.000
_refine_ls_shift/su_mean 0.000
_refine_ls_structure_factor_coef Fsqd
_refine_ls_weighting_details 'w=1/[\s^2^(Fo^2^)+(0.0449P)^2^+0.2314P] where P=(Fo^2^+2Fc^2^)/3'
_refine_ls_weighting_scheme calc
_refine_ls_wR_factor_gt 0.0963
_refine_ls_wR_factor_ref 0.1095
_reflns_Friedel_coverage 0.000
_reflns_number_gt 1905
_reflns_number_total 2534
_reflns_threshold_expression 'I > 2\s(I)'
_cod_data_source_file ja9b11895_si_002.cif
_cod_data_source_block exp_1338
_cod_depositor_comments 'Adding full bibliography for 4133967--4133980.cif.'
_cod_database_code 4133975
_shelx_shelxl_version_number 2014/7
_chemical_oxdiff_formula 'Fe C16 H10 F6'
_chemical_oxdiff_usercomment 'In capillary'
_shelx_space_group_comment
;
The symmetry employed for this shelxl refinement is uniquely defined
by the following loop, which should always be used as a source of
symmetry information in preference to the above space-group names.
They are only intended as comments.
;
_shelx_estimated_absorpt_t_max 0.813
_shelx_estimated_absorpt_t_min 0.510
_reflns_odcompleteness_completeness 99.83
_reflns_odcompleteness_iscentric 1
_reflns_odcompleteness_theta 26.32
_olex2_refinement_description
;
;
_olex2_date_sample_data_collection 2018-12-13
_olex2_exptl_crystal_mounting_method 'Inside 1.0 mm X-ray capillary'
_olex2_submission_special_instructions 'No special instructions were received'
_oxdiff_exptl_absorpt_empirical_details
;
Empirical correction (ABSPACK) includes:
- Absorption correction using spherical harmonics
- Frame scaling
;
_oxdiff_exptl_absorpt_empirical_full_max 1.666
_oxdiff_exptl_absorpt_empirical_full_min 0.767

loop_
_space_group_symop_operation_xyz
'x, y, z'
'-x, -y, -z'

loop_
_atom_site_label
_atom_site_type_symbol
_atom_site_fract_x
_atom_site_fract_y
_atom_site_fract_z
_atom_site_U_iso_or_equiv
_atom_site_adp_type
_atom_site_occupancy
_atom_site_site_symmetry_order
_atom_site_calc_flag
Fe1 Fe 0.24241(5) 0.49710(4) 0.25144(3) 0.0535(2) Uani 1 1 d
C7 C 0.3116(8) 0.6779(6) 0.1220(6) 0.116(2) Uani 1 1 d
H7 H 0.413(6) 0.696(4) 0.105(4) 0.101(16) Uiso 1 1 d
C8 C 0.2348(8) 0.5738(6) 0.0778(4) 0.0923(14) Uani 1 1 d
H8 H 0.299(6) 0.525(5) 0.025(4) 0.123(17) Uiso 1 1 d
C9 C 0.0561(7) 0.5529(5) 0.1402(4) 0.0837(11) Uani 1 1 d
H9 H -0.030(6) 0.485(4) 0.128(4) 0.121(15) Uiso 1 1 d
C10 C 0.0161(6) 0.6406(5) 0.2239(4) 0.0855(12) Uani 1 1 d
H10 H -0.108(6) 0.640(4) 0.279(4) 0.130(16) Uiso 1 1 d
C11 C 0.1705(9) 0.7178(4) 0.2137(5) 0.0975(16) Uani 1 1 d
H11 H 0.189(5) 0.774(4) 0.262(3) 0.101(14) Uiso 1 1 d
C12 C 0.4732(6) 0.4084(6) 0.3183(5) 0.1056(19) Uani 1 1 d
H12 H 0.575(6) 0.446(4) 0.297(3) 0.101(14) Uiso 1 1 d
C13 C 0.4033(7) 0.3038(5) 0.2695(4) 0.0914(14) Uani 1 1 d
H13 H 0.467(5) 0.262(4) 0.209(3) 0.102(14) Uiso 1 1 d
C14 C 0.2218(7) 0.2780(4) 0.3295(4) 0.0785(10) Uani 1 1 d
H14 H 0.138(6) 0.210(5) 0.315(4) 0.131(16) Uiso 1 1 d
C15 C 0.1755(6) 0.3632(4) 0.4159(3) 0.0763(10) Uani 1 1 d
H15 H 0.051(5) 0.371(4) 0.464(3) 0.111(14) Uiso 1 1 d
C16 C 0.3269(7) 0.4434(5) 0.4097(4) 0.0843(12) Uani 1 1 d
H16 H 0.337(7) 0.513(5) 0.448(4) 0.135(19) Uiso 1 1 d
F1 F 0.3683(3) 0.9958(3) -0.1137(2) 0.1129(8) Uani 1 1 d
F2 F 0.1277(4) 0.8149(2) -0.1529(2) 0.1036(7) Uani 1 1 d
F3 F -0.2390(4) 0.8188(3) -0.0387(3) 0.1182(9) Uani 1 1 d
C1 C 0.1853(5) 0.9976(4) -0.0582(3) 0.0700(9) Uani 1 1 d
C2 C 0.0637(5) 0.9073(3) -0.0777(3) 0.0667(8) Uani 1 1 d
C3 C -0.1204(5) 0.9095(4) -0.0201(3) 0.0715(9) Uani 1 1 d
F4 F 0.7875(4) 0.1569(3) 0.5110(3) 0.1335(10) Uani 1 1 d
F5 F 0.4379(4) 0.1990(3) 0.6429(2) 0.1209(9) Uani 1 1 d
F6 F 0.1496(3) 0.0429(3) 0.6306(2) 0.1217(9) Uani 1 1 d
C4 C 0.6446(5) 0.0789(4) 0.5056(3) 0.0733(10) Uani 1 1 d
C5 C 0.4696(6) 0.0997(4) 0.5724(3) 0.0707(9) Uani 1 1 d
C6 C 0.3243(5) 0.0212(4) 0.5672(3) 0.0727(10) Uani 1 1 d

loop_
_atom_site_aniso_label
_atom_site_aniso_U_11
_atom_site_aniso_U_22
_atom_site_aniso_U_33
_atom_site_aniso_U_23
_atom_site_aniso_U_13
_atom_site_aniso_U_12
Fe1 0.0603(3) 0.0472(3) 0.0521(3) -0.00526(19) -0.0173(2) 0.00261(19)
C7 0.078(3) 0.097(4) 0.142(5) 0.064(4) -0.037(3) -0.027(3)
C8 0.114(4) 0.091(3) 0.056(2) -0.001(2) -0.015(2) 0.028(3)
C9 0.098(3) 0.079(3) 0.084(3) -0.007(2) -0.050(3) 0.001(2)
C10 0.083(3) 0.090(3) 0.075(3) -0.007(2) -0.022(2) 0.028(2)
C11 0.156(5) 0.048(2) 0.106(4) -0.013(2) -0.076(4) 0.012(3)
C12 0.062(3) 0.107(4) 0.130(4) 0.042(3) -0.046(3) -0.012(3)
C13 0.105(3) 0.078(3) 0.074(3) -0.008(2) -0.014(2) 0.043(3)
C14 0.105(3) 0.051(2) 0.079(2) -0.0024(18) -0.029(2) -0.0036(19)
C15 0.084(3) 0.074(2) 0.060(2) 0.0020(18) -0.0110(19) 0.004(2)
C16 0.112(4) 0.072(3) 0.079(3) -0.006(2) -0.055(3) 0.002(2)
F1 0.0755(14) 0.1238(19) 0.1168(18) -0.0101(15) 0.0088(13) 0.0029(12)
F2 0.144(2) 0.0839(15) 0.0828(14) -0.0342(12) -0.0202(13) 0.0231(13)
F3 0.1203(19) 0.1071(18) 0.143(2) -0.0294(16) -0.0431(16) -0.0337(15)
C1 0.064(2) 0.066(2) 0.067(2) 0.0018(17) -0.0048(17) 0.0077(16)
C2 0.089(2) 0.0499(18) 0.0577(19) -0.0085(15) -0.0180(18) 0.0111(17)
C3 0.077(2) 0.058(2) 0.079(2) 0.0002(17) -0.0267(19) -0.0097(17)
F4 0.1179(19) 0.123(2) 0.174(3) -0.0126(18) -0.0587(18) -0.0481(16)
F5 0.191(3) 0.0877(16) 0.0970(16) -0.0423(14) -0.0483(17) 0.0252(16)
F6 0.0826(15) 0.138(2) 0.1084(18) 0.0051(15) 0.0125(13) 0.0228(13)
C4 0.076(2) 0.062(2) 0.082(2) 0.0041(19) -0.030(2) -0.0132(17)
C5 0.101(3) 0.0516(19) 0.061(2) -0.0096(16) -0.026(2) 0.0070(18)
C6 0.068(2) 0.069(2) 0.064(2) 0.0048(18) -0.0056(17) 0.0157(18)

loop_
_atom_type_symbol
_atom_type_description
_atom_type_scat_dispersion_real
_atom_type_scat_dispersion_imag
_atom_type_scat_source
C C 0.0033 0.0016 'International Tables Vol C Tables 4.2.6.8 and 6.1.1.4'
H H 0.0000 0.0000 'International Tables Vol C Tables 4.2.6.8 and 6.1.1.4'
F F 0.0171 0.0103 'International Tables Vol C Tables 4.2.6.8 and 6.1.1.4'
Fe Fe 0.3463 0.8444 'International Tables Vol C Tables 4.2.6.8 and 6.1.1.4'

loop_
_exptl_crystal_face_index_h
_exptl_crystal_face_index_k
_exptl_crystal_face_index_l
_exptl_crystal_face_perp_dist
0 2 16 0.1688
-2 -11 4 0.3527
-2 10 12 0.1016
1 -7 -14 0.1000
0 11 -6 0.1527
-1 7 14 0.1000
-7 7 -8 0.1653
8 -2 10 0.2091
2 -8 10 0.2361
-6 2 -14 0.1401
1 5 -12 0.1415
0 -5 13 0.2332
-5 10 1 0.1680
8 0 12 0.2066
0 -9 -13 0.1120
3 -12 -3 0.2141
3 -11 5 0.2285
6 -9 6 0.2201
-8 5 -7 0.1646
7 6 -6 0.2193
2 13 4 0.1666

loop_
_geom_angle_atom_site_label_1
_geom_angle_atom_site_label_2
_geom_angle_atom_site_label_3
_geom_angle
_geom_angle_site_symmetry_3
C7 Fe1 C8 40.7(2) .
C7 Fe1 C9 66.68(19) .
C7 Fe1 C10 66.8(2) .
C7 Fe1 C11 40.6(2) .
C7 Fe1 C12 109.90(19) .
C7 Fe1 C13 124.2(3) .
C7 Fe1 C14 158.1(3) .
C7 Fe1 C15 161.1(3) .
C7 Fe1 C16 126.3(2) .
C8 Fe1 C9 38.84(18) .
C8 Fe1 C10 66.44(18) .
C8 Fe1 C11 67.6(2) .
C8 Fe1 C14 122.0(2) .
C8 Fe1 C15 156.4(2) .
C8 Fe1 C16 163.2(2) .
C9 Fe1 C14 108.31(17) .
C9 Fe1 C15 122.53(18) .
C9 Fe1 C16 156.7(2) .
C10 Fe1 C9 39.73(17) .
C10 Fe1 C14 124.05(19) .
C10 Fe1 C15 108.70(17) .
C10 Fe1 C16 122.4(2) .
C11 Fe1 C9 66.44(18) .
C11 Fe1 C10 39.06(18) .
C11 Fe1 C14 159.2(2) .
C11 Fe1 C15 124.4(2) .
C11 Fe1 C16 109.42(19) .
C12 Fe1 C8 126.3(2) .
C12 Fe1 C9 161.0(3) .
C12 Fe1 C10 158.1(3) .
C12 Fe1 C11 124.2(2) .
C12 Fe1 C13 41.0(2) .
C12 Fe1 C14 67.39(18) .
C12 Fe1 C15 66.96(18) .
C12 Fe1 C16 40.6(2) .
C13 Fe1 C8 109.1(2) .
C13 Fe1 C9 123.9(2) .
C13 Fe1 C10 159.1(2) .
C13 Fe1 C11 160.4(2) .
C13 Fe1 C14 39.31(17) .
C13 Fe1 C15 66.68(17) .
C13 Fe1 C16 67.88(19) .
C14 Fe1 C15 39.84(15) .
C16 Fe1 C14 66.89(17) .
C16 Fe1 C15 39.15(16) .
Fe1 C7 H7 118(3) .
C8 C7 Fe1 69.9(2) .
C8 C7 H7 124(4) .
C11 C7 Fe1 70.0(2) .
C11 C7 H7 128(4) .
C11 C7 C8 106.7(4) .
Fe1 C8 H8 120(3) .
C7 C8 Fe1 69.4(3) .
C7 C8 H8 124(3) .
C9 C8 Fe1 70.9(2) .
C9 C8 C7 107.9(5) .
C9 C8 H8 127(3) .
Fe1 C9 H9 125(2) .
C8 C9 Fe1 70.3(2) .
C8 C9 H9 125(3) .
C8 C9 C10 109.0(4) .
C10 C9 Fe1 70.1(2) .
C10 C9 H9 126(3) .
Fe1 C10 H10 125(2) .
C9 C10 Fe1 70.2(2) .
C9 C10 H10 122(3) .
C11 C10 Fe1 70.3(2) .
C11 C10 C9 108.6(4) .
C11 C10 H10 130(3) .
Fe1 C11 H11 119(2) .
C7 C11 Fe1 69.4(2) .
C7 C11 H11 124(3) .
C10 C11 Fe1 70.7(2) .
C10 C11 C7 107.8(5) .
C10 C11 H11 127(3) .
Fe1 C12 H12 123(3) .
C13 C12 Fe1 69.6(2) .
C13 C12 H12 128(3) .
C16 C12 Fe1 70.2(2) .
C16 C12 H12 125(3) .
C16 C12 C13 106.8(4) .
Fe1 C13 H13 125(2) .
C12 C13 Fe1 69.3(2) .
C12 C13 H13 126(3) .
C14 C13 Fe1 70.8(2) .
C14 C13 C12 107.9(4) .
C14 C13 H13 126(3) .
Fe1 C14 H14 126(2) .
C13 C14 Fe1 69.8(2) .
C13 C14 H14 126(3) .
C13 C14 C15 108.4(4) .
C15 C14 Fe1 70.3(2) .
C15 C14 H14 125(3) .
Fe1 C15 H15 120(2) .
C14 C15 Fe1 69.8(2) .
C14 C15 H15 123(2) .
C16 C15 Fe1 70.0(2) .
C16 C15 C14 109.0(4) .
C16 C15 H15 128(2) .
Fe1 C16 H16 121(3) .
C12 C16 Fe1 69.2(2) .
C12 C16 H16 122(3) .
C15 C16 Fe1 70.8(2) .
C15 C16 C12 107.9(4) .
C15 C16 H16 130(3) .
F1 C1 C2 120.6(3) .
F1 C1 C3 119.7(3) 2_575
C2 C1 C3 119.8(3) 2_575
F2 C2 C1 119.8(3) .
F2 C2 C3 120.4(3) .
C3 C2 C1 119.8(3) .
F3 C3 C1 120.1(4) 2_575
F3 C3 C2 119.5(4) .
C2 C3 C1 120.4(3) 2_575
F4 C4 C5 119.7(4) .
F4 C4 C6 120.0(4) 2_656
C5 C4 C6 120.3(3) 2_656
F5 C5 C4 120.5(4) .
F5 C5 C6 119.6(4) .
C4 C5 C6 119.9(3) .
F6 C6 C4 119.6(4) 2_656
F6 C6 C5 120.6(4) .
C5 C6 C4 119.8(3) 2_656

loop_
_geom_bond_atom_site_label_1
_geom_bond_atom_site_label_2
_geom_bond_distance
_geom_bond_site_symmetry_2
Fe1 C7 2.011(4) .
Fe1 C8 2.016(4) .
Fe1 C9 2.024(3) .
Fe1 C10 2.023(3) .
Fe1 C11 2.018(4) .
Fe1 C12 2.011(4) .
Fe1 C13 2.015(4) .
Fe1 C14 2.028(3) .
Fe1 C15 2.035(3) .
Fe1 C16 2.025(4) .
C7 H7 0.74(4) .
C7 C8 1.399(7) .
C7 C11 1.397(7) .
C8 H8 0.87(4) .
C8 C9 1.344(6) .
C9 H9 0.98(4) .
C9 C10 1.375(6) .
C10 H10 0.98(4) .
C10 C11 1.351(6) .
C11 H11 0.89(4) .
C12 H12 0.81(4) .
C12 C13 1.411(7) .
C12 C16 1.400(7) .
C13 H13 0.90(4) .
C13 C14 1.360(6) .
C14 H14 0.97(4) .
C14 C15 1.384(5) .
C15 H15 0.95(4) .
C15 C16 1.360(6) .
C16 H16 0.88(5) .
F1 C1 1.336(4) .
F2 C2 1.342(4) .
F3 C3 1.338(4) .
C1 C2 1.356(5) .
C1 C3 1.372(5) 2_575
C2 C3 1.350(5) .
C3 C1 1.372(5) 2_575
F4 C4 1.336(4) .
F5 C5 1.338(4) .
F6 C6 1.335(4) .
C4 C5 1.351(5) .
C4 C6 1.365(5) 2_656
C5 C6 1.353(5) .
C6 C4 1.365(5) 2_656

loop_
_geom_torsion_atom_site_label_1
_geom_torsion_atom_site_label_2
_geom_torsion_atom_site_label_3
_geom_torsion_atom_site_label_4
_geom_torsion
_geom_torsion_site_symmetry_1
_geom_torsion_site_symmetry_4
Fe1 C7 C8 C9 60.7(3) . .
Fe1 C7 C11 C10 -60.5(3) . .
Fe1 C8 C9 C10 59.6(3) . .
Fe1 C9 C10 C11 60.0(3) . .
Fe1 C10 C11 C7 59.7(3) . .
Fe1 C12 C13 C14 -60.6(3) . .
Fe1 C12 C16 C15 60.5(3) . .
Fe1 C13 C14 C15 -60.0(3) . .
Fe1 C14 C15 C16 -59.3(3) . .
Fe1 C15 C16 C12 -59.5(3) . .
C7 C8 C9 Fe1 -59.8(3) . .
C7 C8 C9 C10 -0.2(4) . .
C8 C7 C11 Fe1 60.6(3) . .
C8 C7 C11 C10 0.1(4) . .
C8 C9 C10 Fe1 -59.7(3) . .
C8 C9 C10 C11 0.2(4) . .
C9 C10 C11 Fe1 -59.9(3) . .
C9 C10 C11 C7 -0.2(4) . .
C11 C7 C8 Fe1 -60.7(3) . .
C11 C7 C8 C9 0.1(4) . .
C12 C13 C14 Fe1 59.7(3) . .
C12 C13 C14 C15 -0.3(4) . .
C13 C12 C16 Fe1 -60.4(3) . .
C13 C12 C16 C15 0.1(4) . .
C13 C14 C15 Fe1 59.7(2) . .
C13 C14 C15 C16 0.4(4) . .
C14 C15 C16 Fe1 59.1(3) . .
C14 C15 C16 C12 -0.3(4) . .
C16 C12 C13 Fe1 60.7(3) . .
C16 C12 C13 C14 0.1(4) . .
F1 C1 C2 F2 0.4(4) . .
F1 C1 C2 C3 179.4(3) . .
F2 C2 C3 F3 -0.1(5) . .
F2 C2 C3 C1 179.1(3) . 2_575
C1 C2 C3 F3 -179.2(3) . .
C1 C2 C3 C1 0.0(5) . 2_575
C3 C1 C2 F2 -179.1(3) 2_575 .
C3 C1 C2 C3 0.0(5) 2_575 .
F4 C4 C5 F5 0.7(5) . .
F4 C4 C5 C6 179.9(3) . .
F5 C5 C6 F6 0.7(5) . .
F5 C5 C6 C4 179.2(3) . 2_656
C4 C5 C6 F6 -178.5(3) . .
C4 C5 C6 C4 0.0(5) . 2_656
C6 C4 C5 F5 -179.2(3) 2_656 .
C6 C4 C5 C6 0.0(5) 2_656 .

loop_
_exptl_oxdiff_crystal_face_indexfrac_h
_exptl_oxdiff_crystal_face_indexfrac_k
_exptl_oxdiff_crystal_face_indexfrac_l
_exptl_oxdiff_crystal_face_x
_exptl_oxdiff_crystal_face_y
_exptl_oxdiff_crystal_face_z
-0.1484 2.3228 16.1263 0.2326 0.9726 0.0006
-2.2593 -11.4262 3.5325 0.9057 0.0887 0.4145
-1.5130 9.9901 11.5568 -0.4931 0.8699 -0.0090
0.9678 -7.2583 -14.4825 0.2002 -0.9797 0.0091
0.3135 10.7767 -5.8815 -0.9583 -0.1780 -0.2234
-0.9678 7.2583 14.4825 -0.2002 0.9797 -0.0091
-6.6228 6.7092 -7.9455 -0.8524 -0.1597 0.4979
8.4886 -2.3031 9.7204 0.6045 0.2777 -0.7466
1.8291 -8.0251 10.3171 0.9094 0.4154 -0.0188
-5.6217 2.1385 -13.9511 -0.6385 -0.6081 0.4717
1.3355 5.5000 -12.4086 -0.7039 -0.6684 -0.2404
0.3585 -4.9277 13.4286 0.7230 0.6871 0.0723
-5.4550 10.1583 0.6633 -0.8685 0.3582 0.3427
8.0500 -0.0608 12.1225 0.4868 0.4647 -0.7396
0.4767 -9.3404 -13.1155 0.3820 -0.9195 0.0933
3.2365 -11.7933 -2.8012 0.8899 -0.4430 -0.1087
2.9500 -10.6818 4.8822 0.9958 0.0268 -0.0881
5.6357 -8.7495 5.6653 0.9273 0.0244 -0.3735
-8.3360 4.8480 -6.7185 -0.7171 -0.0684 0.6936
6.6711 6.1794 -6.2574 -0.4837 -0.4578 -0.7460
2.0803 12.9197 3.5416 -0.8420 0.3487 -0.4116
